data_7100090
_journal_name_full 'Chemical Communications'
_journal_paper_doi 10.1039/b504676a
_journal_year 2005
_chemical_absolute_configuration syn
_chemical_formula_moiety 'C13 H18 F6 O6 '
_chemical_formula_sum 'C13 H18 F6 O6'
_chemical_formula_weight 384.27
_chemical_melting_point 368
_chemical_name_common Heptamethylene-(R,S)-(+-)-bis(3,3,3-trifluorolactate)
_space_group_IT_number 62
_symmetry_cell_setting orthorhombic
_symmetry_Int_Tables_number 62
_symmetry_space_group_name_Hall '-P 2ac 2n'
_symmetry_space_group_name_H-M 'P n m a'
_cell_angle_alpha 90
_cell_angle_beta 90
_cell_angle_gamma 90
_cell_formula_units_Z 4
_cell_length_a 15.613(3)
_cell_length_b 21.793(4)
_cell_length_c 5.0901(5)
_cell_measurement_temperature 120(1)
_cell_volume 1731(1)
_diffrn_ambient_temperature 120(1)
_exptl_crystal_density_diffrn 1.474
_cod_original_formula_sum 'C13 H18 F6 O6 '
_cod_database_code 7100090

loop_
_symmetry_equiv_pos_as_xyz
x,y,z
1/2+x,1/2-y,1/2-z
-x,1/2+y,-z
1/2-x,-y,1/2+z
-x,-y,-z
1/2-x,1/2+y,1/2+z
x,1/2-y,z
1/2+x,y,1/2-z

loop_
_atom_site_label
_atom_site_type_symbol
_atom_site_fract_x
_atom_site_fract_y
_atom_site_fract_z
_atom_site_U_iso_or_equiv
_atom_site_adp_type
_atom_site_occupancy
_atom_site_calc_flag
_atom_site_refinement_flags
_atom_site_disorder_assembly
_atom_site_disorder_group
F(1) F 0.7654(2) 0.1360(1) 0.7664(5) 0.0448(8) Uani 1.00 d . . .
F(2) F 0.7198(2) 0.1541(1) 0.3755(5) 0.0470(8) Uani 1.00 d . . .
F(3) F 0.6359(2) 0.1651(1) 0.7067(5) 0.0467(8) Uani 1.00 d . . .
O(1) O 0.7420(2) 0.0294(2) 0.4932(5) 0.0345(9) Uani 1.00 d . . .
O(2) O 0.6085(2) 0.0317(1) 0.1733(5) 0.0261(8) Uani 1.00 d . . .
O(3) O 0.5257(1) 0.0770(1) 0.4815(4) 0.0229(7) Uani 1.00 d . . .
C(1) C 0.6979(3) 0.1296(2) 0.6061(9) 0.033(1) Uani 1.00 d . . .
C(2) C 0.6715(3) 0.0638(2) 0.5827(8) 0.027(1) Uani 1.00 d . . .
C(3) C 0.5989(2) 0.0557(2) 0.3861(7) 0.024(1) Uani 1.00 d . . .
C(4) C 0.4521(3) 0.0764(2) 0.3013(8) 0.024(1) Uani 1.00 d . . .
C(5) C 0.4520(3) 0.1333(2) 0.1343(8) 0.024(1) Uani 1.00 d . . .
C(6) C 0.4418(3) 0.1920(2) 0.2918(8) 0.027(1) Uani 1.00 d . . .
C(7) C 0.4472(4) 0.2500 0.123(1) 0.026(2) Uani 1.00 d S . .
H(1) H 0.7687 0.0156 0.6176 0.0649 Uiso 1.00 d . . .
H(2) H 0.653(3) 0.052(2) 0.757(8) 0.04(1) Uiso 1.00 d . . .
H(3) H 0.456(3) 0.042(2) 0.200(7) 0.02(1) Uiso 1.00 d . . .
H(4) H 0.403(3) 0.078(2) 0.408(9) 0.05(1) Uiso 1.00 d . . .
H(5) H 0.406(3) 0.131(2) 0.010(7) 0.03(1) Uiso 1.00 d . . .
H(6) H 0.506(3) 0.140(2) 0.038(6) 0.022(9) Uiso 1.00 d . . .
H(7) H 0.383(2) 0.191(2) 0.388(7) 0.022(9) Uiso 1.00 d . . .
H(8) H 0.486(2) 0.195(2) 0.424(7) 0.016(9) Uiso 1.00 d . . .
H(9) H 0.398(5) 0.2500 -0.01(1) 0.06(1) Uiso 1.00 d S . .
H(10) H 0.501(3) 0.2500 0.033(8) 0.01(1) Uiso 1.00 d S . .

loop_
_atom_site_aniso_label
_atom_site_aniso_U_11
_atom_site_aniso_U_22
_atom_site_aniso_U_33
_atom_site_aniso_U_12
_atom_site_aniso_U_13
_atom_site_aniso_U_23
F(1) 0.025(1) 0.061(2) 0.048(1) -0.004(1) -0.006(1) -0.016(1)
F(2) 0.051(2) 0.044(2) 0.046(1) -0.014(1) 0.002(1) 0.013(1)
F(3) 0.027(1) 0.039(2) 0.074(2) 0.000(1) 0.004(1) -0.023(2)
O(1) 0.029(1) 0.046(2) 0.028(2) 0.021(2) -0.003(1) -0.001(1)
O(2) 0.025(1) 0.034(2) 0.019(1) 0.004(1) 0.004(1) -0.004(1)
O(3) 0.018(1) 0.026(2) 0.025(1) 0.003(1) 0.002(1) -0.003(1)
C(1) 0.019(2) 0.043(3) 0.037(2) 0.000(2) 0.004(2) -0.002(2)
C(2) 0.023(2) 0.030(3) 0.027(2) 0.006(2) 0.004(2) 0.002(2)
C(3) 0.020(2) 0.021(3) 0.032(2) 0.001(2) 0.008(2) 0.007(2)
C(4) 0.018(2) 0.026(3) 0.029(2) 0.000(2) 0.002(2) -0.004(2)
C(5) 0.020(2) 0.023(3) 0.029(2) -0.001(2) -0.003(2) -0.002(2)
C(6) 0.026(2) 0.021(3) 0.034(2) 0.000(2) 0.001(2) -0.004(2)
C(7) 0.028(3) 0.022(4) 0.029(3) 0.0000 0.004(3) 0.0000

loop_
_geom_bond_atom_site_label_1
_geom_bond_atom_site_label_2
_geom_bond_distance
_geom_bond_site_symmetry_1
_geom_bond_site_symmetry_2
_geom_bond_publ_flag
F(1) C(1) 1.339(5) . . no
F(2) C(1) 1.334(5) . . no
F(3) C(1) 1.340(5) . . no
O(1) C(2) 1.406(5) . . no
O(1) H(1) 0.816 . . no
O(2) C(3) 1.213(4) . . no
O(3) C(3) 1.326(4) . . no
O(3) C(4) 1.470(5) . . no
C(1) C(2) 1.498(7) . . no
C(2) C(3) 1.523(6) . . no
C(2) H(2) 0.97(4) . . no
C(4) C(5) 1.504(6) . . no
C(4) H(3) 0.91(4) . . no
C(4) H(4) 0.94(5) . . no
C(5) C(6) 1.516(6) . . no
C(5) H(5) 0.96(4) . . no
C(5) H(6) 0.98(4) . . no
C(6) C(7) 1.531(5) . . no
C(6) H(7) 1.04(4) . . no
C(6) H(8) 0.97(4) . . no
C(7) H(9) 1.02(7) . . no
C(7) H(10) 0.96(5) . . no
